data_7054320
loop_
_publ_author_name
'An, Guang-Yu'
'Wang, Hong-Bo'
'Cui, Ai-Li'
'Kou, Hui-Zhong'

_publ_section_title
;
 Ferromagnetic versus antiferromagnetic exchange in oximato-bridged
 nickel(ii) complexes
;
_journal_issue 10
_journal_name_full 'New J. Chem.'
_journal_page_first 5037
_journal_paper_doi 10.1039/C4NJ01055H
_journal_volume 38
_journal_year 2014
_chemical_formula_sum 'C27 H34 B Br3 F4 N9 Ni2 O3'
_chemical_formula_weight 976.59
_chemical_name_systematic
; 
 ? 
;
_space_group_IT_number 14
_symmetry_cell_setting monoclinic
_symmetry_space_group_name_Hall '-P 2ybc'
_symmetry_space_group_name_H-M 'P 1 21/c 1'
_atom_sites_solution_hydrogens geom
_atom_sites_solution_primary direct
_atom_sites_solution_secondary difmap
_audit_creation_method SHELXL-97
_cell_angle_alpha 90.00
_cell_angle_beta 93.3390(10)
_cell_angle_gamma 90.00
_cell_formula_units_Z 4
_cell_length_a 12.5179(4)
_cell_length_b 12.1239(4)
_cell_length_c 22.7490(7)
_cell_measurement_reflns_used 25518
_cell_measurement_temperature 153(2)
_cell_measurement_theta_max 27.49
_cell_measurement_theta_min 3.01
_cell_volume 3446.66(19)
_computing_structure_refinement 'SHELXL-97 (Sheldrick, 1997)'
_computing_structure_solution 'SHELXS-97 (Sheldrick, 1990)'
_diffrn_ambient_temperature 153(2)
_diffrn_detector_area_resol_mean 0.77
_diffrn_measured_fraction_theta_full 0.994
_diffrn_measured_fraction_theta_max 0.994
_diffrn_measurement_device_type 'Rigaku R-AXIS RAPID IP'
_diffrn_measurement_method '\w scans'
_diffrn_radiation_monochromator graphite
_diffrn_radiation_source 'fine-focus sealed tube'
_diffrn_radiation_type MoK\a
_diffrn_radiation_wavelength 0.71073
_diffrn_reflns_av_R_equivalents 0.0636
_diffrn_reflns_av_sigmaI/netI 0.0556
_diffrn_reflns_limit_h_max 16
_diffrn_reflns_limit_h_min -16
_diffrn_reflns_limit_k_max 14
_diffrn_reflns_limit_k_min -15
_diffrn_reflns_limit_l_max 29
_diffrn_reflns_limit_l_min -29
_diffrn_reflns_number 32227
_diffrn_reflns_theta_full 27.48
_diffrn_reflns_theta_max 27.48
_diffrn_reflns_theta_min 3.01
_exptl_absorpt_coefficient_mu 4.637
_exptl_absorpt_correction_T_max 1.0000
_exptl_absorpt_correction_T_min 0.415
_exptl_absorpt_correction_type empirical
_exptl_absorpt_process_details 'ABSCOR; T Higashi (2001)'
_exptl_crystal_colour red
_exptl_crystal_density_diffrn 1.882
_exptl_crystal_density_method 'not measured'
_exptl_crystal_description block
_exptl_crystal_F_000 1940
_refine_diff_density_max 0.877
_refine_diff_density_min -0.818
_refine_diff_density_rms 0.108
_refine_ls_extinction_method none
_refine_ls_goodness_of_fit_ref 1.012
_refine_ls_hydrogen_treatment constr
_refine_ls_matrix_type full
_refine_ls_number_parameters 445
_refine_ls_number_reflns 7860
_refine_ls_number_restraints 0
_refine_ls_restrained_S_all 1.012
_refine_ls_R_factor_all 0.0457
_refine_ls_R_factor_gt 0.0357
_refine_ls_shift/su_max 0.001
_refine_ls_shift/su_mean 0.000
_refine_ls_structure_factor_coef Fsqd
_refine_ls_weighting_details 'calc w=1/[\s^2^(Fo^2^)+(0.0410P)^2^+3.1908P] where P=(Fo^2^+2Fc^2^)/3'
_refine_ls_weighting_scheme calc
_refine_ls_wR_factor_gt 0.0857
_refine_ls_wR_factor_ref 0.0912
_reflns_number_gt 6616
_reflns_number_total 7860
_reflns_threshold_expression >2sigma(I)
_cod_data_source_file c4nj01055h2.cif
_cod_data_source_block 2@150K
_cod_depositor_comments
;
The following automatic conversions were performed:

'_symmetry_cell_setting' value 'Monoclinic' changed to 'monoclinic'
according to
/usr/data/users/saulius/crontab/automatic-downloads/rss-feeds/RSC/lib/dictionaries/cif_core.dic
dictionary named 'cif_core.dic' version 2.4.2 from 2011-04-26.

Automatic conversion script
Id: cif_fix_values 2281 2013-09-26 08:29:07Z andrius 

 Adding full bibliography for 7054316--7054320.cif.

2018-03-09
Z value and formula fixed to values more according to usual
chemical conventions.                 miguel
;
_cod_original_formula_sum 'C54 H68 B2 Br6 F8 N18 Ni4 O6'
_cod_original_formula_weight 1953.18
_cod_original_formula_units_Z 2
_cod_original_sg_symbol_H-M P2(1)/c
_cod_database_code 7054320

loop_
_symmetry_equiv_pos_as_xyz
'x, y, z'
'-x, y+1/2, -z+1/2'
'-x, -y, -z'
'x, -y-1/2, z-1/2'

loop_
_atom_site_label
_atom_site_type_symbol
_atom_site_fract_x
_atom_site_fract_y
_atom_site_fract_z
_atom_site_U_iso_or_equiv
_atom_site_adp_type
_atom_site_occupancy
_atom_site_symmetry_multiplicity
_atom_site_calc_flag
_atom_site_refinement_flags
Br1 Br 0.72851(2) 0.41562(3) 0.064308(14) 0.02634(9) Uani 1 1 d .
Br5 Br 0.72862(2) 0.11926(3) 0.025445(14) 0.02889(9) Uani 1 1 d .
Br6 Br 0.76443(3) 0.22038(3) 0.208468(15) 0.03188(9) Uani 1 1 d .
Ni1 Ni 1.26994(3) 0.25084(3) 0.102487(16) 0.01674(9) Uani 1 1 d .
Ni2 Ni 0.98826(3) 0.25461(3) 0.098923(15) 0.01632(9) Uani 1 1 d .
O1 O 1.17495(16) 0.13639(17) 0.05641(10) 0.0242(5) Uani 1 1 d .
O2 O 1.18353(16) 0.23579(17) 0.17771(9) 0.0220(4) Uani 1 1 d .
O6 O 1.17840(15) 0.38443(16) 0.07263(9) 0.0208(4) Uani 1 1 d .
N2 N 1.38342(19) 0.3638(2) 0.13935(11) 0.0220(5) Uani 1 1 d .
N5 N 0.90790(18) 0.39715(19) 0.14117(11) 0.0186(5) Uani 1 1 d .
N6 N 0.89950(19) 0.25977(19) 0.00684(11) 0.0192(5) Uani 1 1 d .
N7 N 1.3801(2) 0.1312(2) 0.13603(12) 0.0243(5) Uani 1 1 d .
N10 N 1.36786(19) 0.2530(2) 0.03040(11) 0.0204(5) Uani 1 1 d .
N12 N 0.90163(19) 0.1108(2) 0.13583(11) 0.0200(5) Uani 1 1 d .
N13 N 1.07871(19) 0.1252(2) 0.07673(11) 0.0208(5) Uani 1 1 d .
N16 N 1.08871(19) 0.2854(2) 0.16948(10) 0.0191(5) Uani 1 1 d .
N17 N 1.08205(18) 0.35203(19) 0.05180(11) 0.0180(5) Uani 1 1 d .
C2 C 0.8882(3) -0.0837(3) 0.11364(15) 0.0307(7) Uani 1 1 d .
H2A H 0.9171 -0.1472 0.0959 0.037 Uiso 1 1 calc R
C4 C 1.4712(2) 0.3016(3) 0.17203(15) 0.0288(7) Uani 1 1 d .
H4A H 1.4940 0.3418 0.2085 0.035 Uiso 1 1 calc R
H4B H 1.5336 0.2957 0.1474 0.035 Uiso 1 1 calc R
C6 C 0.7701(3) 0.2388(3) -0.07563(14) 0.0280(7) Uani 1 1 d .
H6A H 0.7061 0.2047 -0.0911 0.034 Uiso 1 1 calc R
C7 C 1.4330(3) 0.1875(3) 0.18743(14) 0.0296(7) Uani 1 1 d .
H7A H 1.4932 0.1441 0.1997 0.036 Uiso 1 1 d R
H7B H 1.3829 0.1919 0.2164 0.036 Uiso 1 1 d R
C11 C 0.7571(2) 0.0009(3) 0.17011(14) 0.0275(7) Uani 1 1 d .
H11A H 0.6936 -0.0018 0.1910 0.033 Uiso 1 1 calc R
C14 C 1.3358(3) 0.4450(3) 0.17881(15) 0.0301(7) Uani 1 1 d .
H14A H 1.3884 0.5025 0.1894 0.045 Uiso 1 1 calc R
H14B H 1.3148 0.4076 0.2146 0.045 Uiso 1 1 calc R
H14C H 1.2726 0.4785 0.1586 0.045 Uiso 1 1 calc R
C15 C 0.9412(3) 0.5144(3) 0.22641(14) 0.0299(7) Uani 1 1 d .
H15A H 0.9852 0.5328 0.2604 0.036 Uiso 1 1 calc R
C17 C 0.9527(2) 0.3319(2) -0.02705(13) 0.0203(6) Uani 1 1 d .
C19 C 1.4118(2) 0.1391(3) 0.02977(14) 0.0266(7) Uani 1 1 d .
H19A H 1.4690 0.1352 0.0015 0.032 Uiso 1 1 calc R
H19B H 1.3544 0.0871 0.0164 0.032 Uiso 1 1 calc R
C20 C 0.7952(3) -0.0916(3) 0.14314(15) 0.0322(8) Uani 1 1 d .
H20A H 0.7580 -0.1597 0.1448 0.039 Uiso 1 1 calc R
C21 C 0.9393(2) 0.0178(2) 0.11003(14) 0.0234(6) Uani 1 1 d .
C26 C 0.8257(3) 0.3118(3) -0.10886(15) 0.0326(8) Uani 1 1 d .
H26A H 0.8007 0.3293 -0.1480 0.039 Uiso 1 1 calc R
C27 C 1.3050(3) 0.2756(3) -0.02547(13) 0.0282(7) Uani 1 1 d .
H27A H 1.3515 0.2690 -0.0585 0.042 Uiso 1 1 calc R
H27B H 1.2756 0.3505 -0.0245 0.042 Uiso 1 1 calc R
H27C H 1.2464 0.2223 -0.0304 0.042 Uiso 1 1 calc R
C28 C 0.9182(3) 0.3590(3) -0.08442(14) 0.0284(7) Uani 1 1 d .
H28A H 0.9579 0.4094 -0.1065 0.034 Uiso 1 1 calc R
C29 C 1.4526(2) 0.3377(3) 0.04073(14) 0.0257(7) Uani 1 1 d .
H29A H 1.4644 0.3765 0.0034 0.031 Uiso 1 1 calc R
H29B H 1.5205 0.3013 0.0542 0.031 Uiso 1 1 calc R
C31 C 1.0390(2) 0.0280(2) 0.08094(14) 0.0241(6) Uani 1 1 d .
H31A H 1.0735 -0.0346 0.0656 0.029 Uiso 1 1 calc R
C34 C 1.4569(3) 0.1052(3) 0.09028(15) 0.0290(7) Uani 1 1 d .
H34A H 1.4721 0.0251 0.0906 0.035 Uiso 1 1 calc R
H34B H 1.5251 0.1446 0.0995 0.035 Uiso 1 1 calc R
C36 C 0.8500(3) 0.5750(3) 0.21175(15) 0.0334(8) Uani 1 1 d .
H36A H 0.8311 0.6358 0.2354 0.040 Uiso 1 1 calc R
C40 C 1.4214(2) 0.4208(3) 0.08665(14) 0.0253(7) Uani 1 1 d .
H40A H 1.4838 0.4676 0.0984 0.030 Uiso 1 1 calc R
H40B H 1.3639 0.4693 0.0696 0.030 Uiso 1 1 calc R
C41 C 1.0519(2) 0.3785(2) -0.00117(13) 0.0206(6) Uani 1 1 d .
H41A H 1.0934 0.4275 -0.0231 0.025 Uiso 1 1 calc R
C44 C 0.9681(2) 0.4264(2) 0.19105(13) 0.0217(6) Uani 1 1 d .
C45 C 1.0652(2) 0.3630(3) 0.20459(13) 0.0223(6) Uani 1 1 d .
H45A H 1.1100 0.3788 0.2387 0.027 Uiso 1 1 calc R
C46 C 0.7867(3) 0.5463(3) 0.16257(15) 0.0283(7) Uani 1 1 d .
H46A H 0.7231 0.5857 0.1514 0.034 Uiso 1 1 calc R
C47 C 0.8107(2) 0.2169(2) -0.01869(13) 0.0210(6) Uani 1 1 d .
C50 C 0.8204(2) 0.4571(2) 0.12998(13) 0.0199(6) Uani 1 1 d .
C51 C 1.3254(3) 0.0291(3) 0.15445(17) 0.0349(8) Uani 1 1 d .
H51A H 1.3779 -0.0207 0.1740 0.052 Uiso 1 1 calc R
H51B H 1.2916 -0.0074 0.1197 0.052 Uiso 1 1 calc R
H51C H 1.2706 0.0482 0.1818 0.052 Uiso 1 1 calc R
C53 C 0.8150(2) 0.0987(2) 0.16577(13) 0.0221(6) Uani 1 1 d .
H10A H 1.4410 0.1575 0.2282 0.027 Uiso 1 1 d R
F1 F 0.48120(19) -0.1981(3) 0.10110(10) 0.0675(8) Uani 1 1 d .
F2 F 0.41344(16) -0.25055(18) 0.18655(9) 0.0402(5) Uani 1 1 d .
F3 F 0.5572(3) -0.3345(3) 0.15538(17) 0.1131(15) Uani 1 1 d .
F4 F 0.5689(3) -0.1631(4) 0.18535(14) 0.1195(16) Uani 1 1 d .
B1 B 0.5048(3) -0.2391(3) 0.15625(17) 0.0304(8) Uani 1 1 d .

loop_
_atom_site_aniso_label
_atom_site_aniso_U_11
_atom_site_aniso_U_22
_atom_site_aniso_U_33
_atom_site_aniso_U_23
_atom_site_aniso_U_13
_atom_site_aniso_U_12
Br1 0.01557(15) 0.03026(16) 0.03270(18) -0.00722(13) -0.00290(13) 0.00249(11)
Br5 0.01974(16) 0.03399(17) 0.03235(18) -0.00239(13) -0.00360(13) -0.00697(12)
Br6 0.02712(18) 0.03874(19) 0.03122(18) 0.00040(14) 0.01411(14) 0.00200(13)
Ni1 0.01130(18) 0.02100(18) 0.01800(18) -0.00055(14) 0.00156(14) -0.00018(13)
Ni2 0.01121(18) 0.02130(18) 0.01652(18) -0.00161(14) 0.00136(14) -0.00030(13)
O1 0.0126(10) 0.0289(11) 0.0320(12) -0.0076(9) 0.0081(9) -0.0020(8)
O2 0.0124(10) 0.0332(11) 0.0207(10) 0.0045(9) 0.0022(8) 0.0049(8)
O6 0.0125(9) 0.0252(10) 0.0243(11) 0.0013(8) -0.0008(8) -0.0028(8)
N2 0.0141(12) 0.0292(13) 0.0223(12) -0.0044(11) -0.0012(10) -0.0012(10)
N5 0.0135(11) 0.0236(12) 0.0190(12) -0.0036(10) 0.0032(10) -0.0011(9)
N6 0.0133(12) 0.0252(12) 0.0190(12) -0.0031(10) 0.0001(10) 0.0022(9)
N7 0.0170(12) 0.0283(13) 0.0279(13) 0.0033(11) 0.0042(11) 0.0062(10)
N10 0.0137(12) 0.0267(12) 0.0211(12) -0.0016(10) 0.0028(10) -0.0027(9)
N12 0.0143(11) 0.0261(12) 0.0194(12) 0.0019(10) -0.0005(10) -0.0003(10)
N13 0.0136(12) 0.0259(12) 0.0233(13) -0.0030(10) 0.0039(10) -0.0014(10)
N16 0.0134(11) 0.0253(12) 0.0187(12) 0.0033(10) 0.0029(10) 0.0004(9)
N17 0.0112(11) 0.0214(11) 0.0214(12) -0.0006(10) 0.0016(10) 0.0011(9)
C2 0.0287(17) 0.0281(16) 0.0354(18) -0.0017(14) 0.0031(15) -0.0061(13)
C4 0.0153(14) 0.0432(19) 0.0271(16) -0.0039(14) -0.0065(13) 0.0014(13)
C6 0.0254(17) 0.0285(16) 0.0285(16) -0.0073(13) -0.0102(14) 0.0045(12)
C7 0.0217(16) 0.0441(19) 0.0225(15) 0.0061(14) -0.0033(13) 0.0100(14)
C11 0.0190(15) 0.0403(18) 0.0234(15) 0.0086(14) 0.0021(13) -0.0071(13)
C14 0.0251(16) 0.0336(17) 0.0317(17) -0.0094(14) 0.0027(14) 0.0002(13)
C15 0.0296(17) 0.0374(18) 0.0229(15) -0.0101(14) 0.0014(14) 0.0013(14)
C17 0.0163(14) 0.0238(14) 0.0208(14) -0.0012(12) 0.0001(12) 0.0027(11)
C19 0.0197(15) 0.0297(16) 0.0312(17) -0.0084(14) 0.0074(13) 0.0007(12)
C20 0.0303(18) 0.0351(18) 0.0309(17) 0.0024(14) -0.0008(15) -0.0149(14)
C21 0.0186(14) 0.0233(14) 0.0281(16) -0.0024(12) -0.0016(13) -0.0014(11)
C26 0.0394(19) 0.0337(17) 0.0232(16) 0.0003(14) -0.0108(15) 0.0066(15)
C27 0.0189(15) 0.0471(19) 0.0189(15) -0.0031(14) 0.0024(13) 0.0002(14)
C28 0.0323(18) 0.0316(16) 0.0212(15) 0.0049(13) -0.0004(14) 0.0006(14)
C29 0.0153(14) 0.0350(17) 0.0273(16) 0.0013(13) 0.0052(13) -0.0061(12)
C31 0.0191(14) 0.0218(14) 0.0320(17) -0.0068(12) 0.0049(13) -0.0013(11)
C34 0.0206(15) 0.0308(16) 0.0363(18) 0.0007(14) 0.0084(14) 0.0063(13)
C36 0.0363(19) 0.0331(17) 0.0317(18) -0.0139(14) 0.0090(16) 0.0070(15)
C40 0.0189(15) 0.0297(16) 0.0272(16) -0.0014(13) 0.0014(13) -0.0076(12)
C41 0.0142(13) 0.0261(14) 0.0217(14) 0.0036(12) 0.0031(12) 0.0002(11)
C44 0.0182(14) 0.0281(15) 0.0190(14) -0.0037(12) 0.0024(12) -0.0009(12)
C45 0.0177(14) 0.0328(16) 0.0162(14) -0.0047(12) -0.0004(12) 0.0007(12)
C46 0.0259(16) 0.0275(15) 0.0319(17) -0.0046(13) 0.0055(14) 0.0053(13)
C47 0.0183(14) 0.0226(14) 0.0219(14) -0.0028(12) -0.0001(12) 0.0030(11)
C50 0.0158(13) 0.0236(14) 0.0205(14) -0.0013(12) 0.0032(12) -0.0010(11)
C51 0.0340(18) 0.0241(16) 0.048(2) 0.0091(15) 0.0127(17) 0.0038(14)
C53 0.0174(14) 0.0299(15) 0.0188(14) 0.0031(12) -0.0003(12) 0.0000(12)
F1 0.0429(14) 0.126(2) 0.0355(13) 0.0315(14) 0.0135(11) 0.0274(15)
F2 0.0278(11) 0.0602(14) 0.0334(11) 0.0071(10) 0.0096(9) -0.0024(9)
F3 0.115(3) 0.111(3) 0.120(3) 0.047(2) 0.069(2) 0.083(2)
F4 0.106(3) 0.192(4) 0.0610(19) -0.007(2) 0.0068(19) -0.114(3)
B1 0.0187(18) 0.044(2) 0.0285(19) 0.0087(17) 0.0030(15) 0.0015(15)

loop_
_atom_type_symbol
_atom_type_description
_atom_type_scat_dispersion_real
_atom_type_scat_dispersion_imag
_atom_type_scat_source
C C 0.0033 0.0016 'International Tables Vol C Tables 4.2.6.8 and 6.1.1.4'
H H 0.0000 0.0000 'International Tables Vol C Tables 4.2.6.8 and 6.1.1.4'
B B 0.0013 0.0007 'International Tables Vol C Tables 4.2.6.8 and 6.1.1.4'
Br Br -0.2901 2.4595 'International Tables Vol C Tables 4.2.6.8 and 6.1.1.4'
F F 0.0171 0.0103 'International Tables Vol C Tables 4.2.6.8 and 6.1.1.4'
N N 0.0061 0.0033 'International Tables Vol C Tables 4.2.6.8 and 6.1.1.4'
Ni Ni 0.3393 1.1124 'International Tables Vol C Tables 4.2.6.8 and 6.1.1.4'
O O 0.0106 0.0060 'International Tables Vol C Tables 4.2.6.8 and 6.1.1.4'

loop_
_geom_angle_atom_site_label_1
_geom_angle_atom_site_label_2
_geom_angle_atom_site_label_3
_geom_angle
O1 Ni1 O6 93.86(8)
O1 Ni1 O2 92.68(8)
O6 Ni1 O2 91.94(8)
O1 Ni1 N10 87.55(9)
O6 Ni1 N10 94.06(9)
O2 Ni1 N10 173.96(9)
O1 Ni1 N2 171.25(9)
O6 Ni1 N2 88.25(8)
O2 Ni1 N2 95.74(9)
N10 Ni1 N2 83.83(10)
O1 Ni1 N7 93.79(9)
O6 Ni1 N7 171.97(9)
O2 Ni1 N7 90.12(9)
N10 Ni1 N7 83.84(10)
N2 Ni1 N7 83.82(10)
N16 Ni2 N13 90.58(10)
N16 Ni2 N17 87.67(9)
N13 Ni2 N17 88.26(10)
N16 Ni2 N12 97.98(9)
N13 Ni2 N12 77.26(10)
N17 Ni2 N12 164.46(9)
N16 Ni2 N5 77.92(9)
N13 Ni2 N5 168.21(9)
N17 Ni2 N5 93.79(9)
N12 Ni2 N5 101.54(9)
N16 Ni2 N6 163.80(9)
N13 Ni2 N6 92.37(9)
N17 Ni2 N6 76.51(9)
N12 Ni2 N6 98.21(9)
N5 Ni2 N6 99.40(8)
N13 O1 Ni1 113.55(16)
N16 O2 Ni1 110.19(16)
N17 O6 Ni1 111.00(15)
C14 N2 C40 109.8(2)
C14 N2 C4 110.1(2)
C40 N2 C4 112.1(2)
C14 N2 Ni1 112.73(18)
C40 N2 Ni1 102.73(17)
C4 N2 Ni1 109.15(19)
C50 N5 C44 115.1(2)
C50 N5 Ni2 136.52(19)
C44 N5 Ni2 108.37(18)
C47 N6 C17 115.3(2)
C47 N6 Ni2 136.9(2)
C17 N6 Ni2 107.71(17)
C7 N7 C51 110.8(3)
C7 N7 C34 111.8(2)
C51 N7 C34 110.3(2)
C7 N7 Ni1 102.81(18)
C51 N7 Ni1 111.85(19)
C34 N7 Ni1 109.08(19)
C27 N10 C29 110.3(2)
C27 N10 C19 110.0(2)
C29 N10 C19 112.5(2)
C27 N10 Ni1 111.53(18)
C29 N10 Ni1 109.18(18)
C19 N10 Ni1 103.21(18)
C53 N12 C21 116.4(3)
C53 N12 Ni2 135.1(2)
C21 N12 Ni2 107.09(19)
C31 N13 O1 119.0(2)
C31 N13 Ni2 118.0(2)
O1 N13 Ni2 122.98(18)
C45 N16 O2 118.6(2)
C45 N16 Ni2 118.6(2)
O2 N16 Ni2 122.48(18)
C41 N17 O6 118.2(2)
C41 N17 Ni2 119.8(2)
O6 N17 Ni2 121.84(17)
C20 C2 C21 119.5(3)
C20 C2 H2A 120.2
C21 C2 H2A 120.2
N2 C4 C7 110.1(2)
N2 C4 H4A 109.6
C7 C4 H4A 109.6
N2 C4 H4B 109.6
C7 C4 H4B 109.6
H4A C4 H4B 108.2
C26 C6 C47 117.7(3)
C26 C6 H6A 121.2
C47 C6 H6A 121.2
N7 C7 C4 111.9(3)
N7 C7 H7A 106.8
C4 C7 H7A 108.7
N7 C7 H7B 107.2
C4 C7 H7B 110.2
H7A C7 H7B 112.1
N7 C7 H10A 125.8
C4 C7 H10A 122.3
H7A C7 H10A 59.2
H7B C7 H10A 53.2
C20 C11 C53 117.8(3)
C20 C11 H11A 121.1
C53 C11 H11A 121.1
N2 C14 H14A 109.5
N2 C14 H14B 109.5
H14A C14 H14B 109.5
N2 C14 H14C 109.5
H14A C14 H14C 109.5
H14B C14 H14C 109.5
C36 C15 C44 119.5(3)
C36 C15 H15A 120.2
C44 C15 H15A 120.2
N6 C17 C28 123.1(3)
N6 C17 C41 116.9(3)
C28 C17 C41 119.9(3)
N10 C19 C34 111.2(2)
N10 C19 H19A 109.4
C34 C19 H19A 109.4
N10 C19 H19B 109.4
C34 C19 H19B 109.4
H19A C19 H19B 108.0
C2 C20 C11 119.0(3)
C2 C20 H20A 120.5
C11 C20 H20A 120.5
N12 C21 C2 122.2(3)
N12 C21 C31 116.9(3)
C2 C21 C31 120.8(3)
C28 C26 C6 119.0(3)
C28 C26 H26A 120.5
C6 C26 H26A 120.5
N10 C27 H27A 109.5
N10 C27 H27B 109.5
H27A C27 H27B 109.5
N10 C27 H27C 109.5
H27A C27 H27C 109.5
H27B C27 H27C 109.5
C26 C28 C17 119.2(3)
C26 C28 H28A 120.4
C17 C28 H28A 120.4
N10 C29 C40 110.9(2)
N10 C29 H29A 109.5
C40 C29 H29A 109.5
N10 C29 H29B 109.5
C40 C29 H29B 109.5
H29A C29 H29B 108.0
N13 C31 C21 117.3(3)
N13 C31 H31A 121.3
C21 C31 H31A 121.3
N7 C34 C19 110.8(2)
N7 C34 H34A 109.5
C19 C34 H34A 109.5
N7 C34 H34B 109.5
C19 C34 H34B 109.5
H34A C34 H34B 108.1
C46 C36 C15 119.3(3)
C46 C36 H36A 120.3
C15 C36 H36A 120.3
N2 C40 C29 110.7(2)
N2 C40 H40A 109.5
C29 C40 H40A 109.5
N2 C40 H40B 109.5
C29 C40 H40B 109.5
H40A C40 H40B 108.1
N17 C41 C17 118.7(3)
N17 C41 H41A 120.6
C17 C41 H41A 120.6
N5 C44 C15 122.5(3)
N5 C44 C45 116.7(3)
C15 C44 C45 120.7(3)
N16 C45 C44 118.4(3)
N16 C45 H45A 120.8
C44 C45 H45A 120.8
C36 C46 C50 116.9(3)
C36 C46 H46A 121.6
C50 C46 H46A 121.6
N6 C47 C6 125.7(3)
N6 C47 Br5 118.6(2)
C6 C47 Br5 115.7(2)
N5 C50 C46 126.6(3)
N5 C50 Br1 117.4(2)
C46 C50 Br1 115.9(2)
N7 C51 H51A 109.5
N7 C51 H51B 109.5
H51A C51 H51B 109.5
N7 C51 H51C 109.5
H51A C51 H51C 109.5
H51B C51 H51C 109.5
N12 C53 C11 125.1(3)
N12 C53 Br6 119.1(2)
C11 C53 Br6 115.8(2)
F3 B1 F1 112.5(4)
F3 B1 F4 108.5(4)
F1 B1 F4 106.8(3)
F3 B1 F2 110.2(3)
F1 B1 F2 110.8(3)
F4 B1 F2 107.9(3)

loop_
_geom_bond_atom_site_label_1
_geom_bond_atom_site_label_2
_geom_bond_distance
Br1 C50 1.899(3)
Br5 C47 1.893(3)
Br6 C53 1.895(3)
Ni1 O1 2.072(2)
Ni1 O6 2.075(2)
Ni1 O2 2.085(2)
Ni1 N10 2.104(3)
Ni1 N2 2.112(2)
Ni1 N7 2.113(2)
Ni2 N16 2.015(2)
Ni2 N13 2.016(2)
Ni2 N17 2.017(2)
Ni2 N12 2.242(2)
Ni2 N5 2.244(2)
Ni2 N6 2.314(2)
O1 N13 1.322(3)
O2 N16 1.334(3)
O6 N17 1.329(3)
N2 C14 1.480(4)
N2 C40 1.486(4)
N2 C4 1.495(4)
N5 C50 1.327(4)
N5 C44 1.372(4)
N6 C47 1.330(4)
N6 C17 1.365(4)
N7 C7 1.477(4)
N7 C51 1.486(4)
N7 C34 1.492(4)
N10 C27 1.481(4)
N10 C29 1.485(4)
N10 C19 1.487(4)
N12 C53 1.322(4)
N12 C21 1.367(4)
N13 C31 1.285(4)
N16 C45 1.279(4)
N17 C41 1.282(4)
C2 C20 1.381(5)
C2 C21 1.392(4)
C2 H2A 0.9500
C4 C7 1.512(5)
C4 H4A 0.9900
C4 H4B 0.9900
C6 C26 1.379(5)
C6 C47 1.390(4)
C6 H6A 0.9500
C7 H7A 0.9482
C7 H7B 0.9378
C7 H10A 0.9951
C11 C20 1.376(5)
C11 C53 1.396(4)
C11 H11A 0.9500
C14 H14A 0.9800
C14 H14B 0.9800
C14 H14C 0.9800
C15 C36 1.383(5)
C15 C44 1.389(4)
C15 H15A 0.9500
C17 C28 1.390(4)
C17 C41 1.456(4)
C19 C34 1.514(5)
C19 H19A 0.9900
C19 H19B 0.9900
C20 H20A 0.9500
C21 C31 1.451(4)
C26 C28 1.380(5)
C26 H26A 0.9500
C27 H27A 0.9800
C27 H27B 0.9800
C27 H27C 0.9800
C28 H28A 0.9500
C29 C40 1.519(4)
C29 H29A 0.9900
C29 H29B 0.9900
C31 H31A 0.9500
C34 H34A 0.9900
C34 H34B 0.9900
C36 C46 1.377(5)
C36 H36A 0.9500
C40 H40A 0.9900
C40 H40B 0.9900
C41 H41A 0.9500
C44 C45 1.456(4)
C45 H45A 0.9500
C46 C50 1.390(4)
C46 H46A 0.9500
C51 H51A 0.9800
C51 H51B 0.9800
C51 H51C 0.9800
F1 B1 1.366(4)
F2 B1 1.376(4)
F3 B1 1.330(5)
F4 B1 1.368(5)

loop_
_geom_torsion_atom_site_label_1
_geom_torsion_atom_site_label_2
_geom_torsion_atom_site_label_3
_geom_torsion_atom_site_label_4
_geom_torsion
O6 Ni1 O1 N13 -68.88(18)
O2 Ni1 O1 N13 23.25(18)
N10 Ni1 O1 N13 -162.79(19)
N2 Ni1 O1 N13 -172.6(5)
N7 Ni1 O1 N13 113.55(19)
O1 Ni1 O2 N16 -73.59(17)
O6 Ni1 O2 N16 20.37(17)
N10 Ni1 O2 N16 -165.6(8)
N2 Ni1 O2 N16 108.81(17)
N7 Ni1 O2 N16 -167.39(18)
O1 Ni1 O6 N17 18.27(18)
O2 Ni1 O6 N17 -74.55(17)
N10 Ni1 O6 N17 106.08(18)
N2 Ni1 O6 N17 -170.23(18)
N7 Ni1 O6 N17 -179(100)
O1 Ni1 N2 C14 158.1(5)
O6 Ni1 N2 C14 53.9(2)
O2 Ni1 N2 C14 -37.8(2)
N10 Ni1 N2 C14 148.2(2)
N7 Ni1 N2 C14 -127.3(2)
O1 Ni1 N2 C40 40.0(7)
O6 Ni1 N2 C40 -64.22(18)
O2 Ni1 N2 C40 -156.00(18)
N10 Ni1 N2 C40 30.06(18)
N7 Ni1 N2 C40 114.50(19)
O1 Ni1 N2 C4 -79.1(7)
O6 Ni1 N2 C4 176.7(2)
O2 Ni1 N2 C4 84.9(2)
N10 Ni1 N2 C4 -89.0(2)
N7 Ni1 N2 C4 -4.6(2)
N16 Ni2 N5 C50 179.2(3)
N13 Ni2 N5 C50 -167.9(4)
N17 Ni2 N5 C50 92.4(3)
N12 Ni2 N5 C50 -85.0(3)
N6 Ni2 N5 C50 15.5(3)
N16 Ni2 N5 C44 -0.70(19)
N13 Ni2 N5 C44 12.2(6)
N17 Ni2 N5 C44 -87.5(2)
N12 Ni2 N5 C44 95.1(2)
N6 Ni2 N5 C44 -164.43(19)
N16 Ni2 N6 C47 -167.7(3)
N13 Ni2 N6 C47 91.9(3)
N17 Ni2 N6 C47 179.6(3)
N12 Ni2 N6 C47 14.5(3)
N5 Ni2 N6 C47 -88.7(3)
N16 Ni2 N6 C17 7.6(4)
N13 Ni2 N6 C17 -92.68(19)
N17 Ni2 N6 C17 -5.04(18)
N12 Ni2 N6 C17 -170.15(18)
N5 Ni2 N6 C17 86.63(19)
O1 Ni1 N7 C7 -159.79(19)
O6 Ni1 N7 C7 37.9(8)
O2 Ni1 N7 C7 -67.09(19)
N10 Ni1 N7 C7 113.1(2)
N2 Ni1 N7 C7 28.7(2)
O1 Ni1 N7 C51 -40.9(2)
O6 Ni1 N7 C51 156.7(6)
O2 Ni1 N7 C51 51.8(2)
N10 Ni1 N7 C51 -128.0(2)
N2 Ni1 N7 C51 147.5(2)
O1 Ni1 N7 C34 81.4(2)
O6 Ni1 N7 C34 -81.0(7)
O2 Ni1 N7 C34 174.1(2)
N10 Ni1 N7 C34 -5.7(2)
N2 Ni1 N7 C34 -90.2(2)
O1 Ni1 N10 C27 53.3(2)
O6 Ni1 N10 C27 -40.4(2)
O2 Ni1 N10 C27 145.6(8)
N2 Ni1 N10 C27 -128.2(2)
N7 Ni1 N10 C27 147.4(2)
O1 Ni1 N10 C29 175.45(19)
O6 Ni1 N10 C29 81.75(19)
O2 Ni1 N10 C29 -92.3(8)
N2 Ni1 N10 C29 -6.05(19)
N7 Ni1 N10 C29 -90.47(19)
O1 Ni1 N10 C19 -64.73(17)
O6 Ni1 N10 C19 -158.43(17)
O2 Ni1 N10 C19 27.6(9)
N2 Ni1 N10 C19 113.77(18)
N7 Ni1 N10 C19 29.35(18)
N16 Ni2 N12 C53 90.4(3)
N13 Ni2 N12 C53 179.2(3)
N17 Ni2 N12 C53 -159.1(3)
N5 Ni2 N12 C53 11.2(3)
N6 Ni2 N12 C53 -90.2(3)
N16 Ni2 N12 C21 -104.63(19)
N13 Ni2 N12 C21 -15.84(18)
N17 Ni2 N12 C21 5.9(4)
N5 Ni2 N12 C21 176.16(18)
N6 Ni2 N12 C21 74.74(19)
Ni1 O1 N13 C31 -138.0(2)
Ni1 O1 N13 Ni2 44.2(2)
N16 Ni2 N13 C31 112.1(2)
N17 Ni2 N13 C31 -160.3(2)
N12 Ni2 N13 C31 14.0(2)
N5 Ni2 N13 C31 99.5(5)
N6 Ni2 N13 C31 -83.8(2)
N16 Ni2 N13 O1 -70.1(2)
N17 Ni2 N13 O1 17.5(2)
N12 Ni2 N13 O1 -168.2(2)
N5 Ni2 N13 O1 -82.8(5)
N6 Ni2 N13 O1 93.9(2)
Ni1 O2 N16 C45 -121.6(2)
Ni1 O2 N16 Ni2 51.5(2)
N13 Ni2 N16 C45 -176.3(2)
N17 Ni2 N16 C45 95.4(2)
N12 Ni2 N16 C45 -99.1(2)
N5 Ni2 N16 C45 1.0(2)
N6 Ni2 N16 C45 83.1(4)
N13 Ni2 N16 O2 10.6(2)
N17 Ni2 N16 O2 -77.7(2)
N12 Ni2 N16 O2 87.8(2)
N5 Ni2 N16 O2 -172.0(2)
N6 Ni2 N16 O2 -90.0(4)
Ni1 O6 N17 C41 -124.0(2)
Ni1 O6 N17 Ni2 51.6(2)
N16 Ni2 N17 C41 -171.8(2)
N13 Ni2 N17 C41 97.5(2)
N12 Ni2 N17 C41 76.3(4)
N5 Ni2 N17 C41 -94.1(2)
N6 Ni2 N17 C41 4.7(2)
N16 Ni2 N17 O6 12.6(2)
N13 Ni2 N17 O6 -78.0(2)
N12 Ni2 N17 O6 -99.2(4)
N5 Ni2 N17 O6 90.3(2)
N6 Ni2 N17 O6 -170.9(2)
C14 N2 C4 C7 103.4(3)
C40 N2 C4 C7 -133.9(3)
Ni1 N2 C4 C7 -20.8(3)
C51 N7 C7 C4 -169.3(3)
C34 N7 C7 C4 67.3(3)
Ni1 N7 C7 C4 -49.6(3)
N2 C4 C7 N7 49.0(4)
C47 N6 C17 C28 -0.4(4)
Ni2 N6 C17 C28 -176.9(2)
C47 N6 C17 C41 -178.5(3)
Ni2 N6 C17 C41 5.0(3)
C27 N10 C19 C34 -168.4(3)
C29 N10 C19 C34 68.2(3)
Ni1 N10 C19 C34 -49.3(3)
C21 C2 C20 C11 -2.2(5)
C53 C11 C20 C2 0.4(5)
C53 N12 C21 C2 1.5(4)
Ni2 N12 C21 C2 -166.7(2)
C53 N12 C21 C31 -175.3(3)
Ni2 N12 C21 C31 16.4(3)
C20 C2 C21 N12 1.3(5)
C20 C2 C21 C31 178.1(3)
C47 C6 C26 C28 0.1(5)
C6 C26 C28 C17 -0.1(5)
N6 C17 C28 C26 0.2(5)
C41 C17 C28 C26 178.2(3)
C27 N10 C29 C40 103.1(3)
C19 N10 C29 C40 -133.7(3)
Ni1 N10 C29 C40 -19.8(3)
O1 N13 C31 C21 172.6(2)
Ni2 N13 C31 C21 -9.5(4)
N12 C21 C31 N13 -6.5(4)
C2 C21 C31 N13 176.6(3)
C7 N7 C34 C19 -132.7(3)
C51 N7 C34 C19 103.6(3)
Ni1 N7 C34 C19 -19.7(3)
N10 C19 C34 N7 47.8(3)
C44 C15 C36 C46 0.6(5)
C14 N2 C40 C29 -170.1(2)
C4 N2 C40 C29 67.1(3)
Ni1 N2 C40 C29 -49.9(3)
N10 C29 C40 N2 48.5(3)
O6 N17 C41 C17 172.3(2)
Ni2 N17 C41 C17 -3.5(4)
N6 C17 C41 N17 -1.8(4)
C28 C17 C41 N17 -179.9(3)
C50 N5 C44 C15 -1.8(4)
Ni2 N5 C44 C15 178.2(3)
C50 N5 C44 C45 -179.6(3)
Ni2 N5 C44 C45 0.3(3)
C36 C15 C44 N5 0.7(5)
C36 C15 C44 C45 178.4(3)
O2 N16 C45 C44 172.1(2)
Ni2 N16 C45 C44 -1.2(4)
N5 C44 C45 N16 0.5(4)
C15 C44 C45 N16 -177.3(3)
C15 C36 C46 C50 -0.7(5)
C17 N6 C47 C6 0.5(4)
Ni2 N6 C47 C6 175.6(2)
C17 N6 C47 Br5 -178.1(2)
Ni2 N6 C47 Br5 -3.0(4)
C26 C6 C47 N6 -0.3(5)
C26 C6 C47 Br5 178.3(2)
C44 N5 C50 C46 1.8(4)
Ni2 N5 C50 C46 -178.1(2)
C44 N5 C50 Br1 -176.2(2)
Ni2 N5 C50 Br1 3.8(4)
C36 C46 C50 N5 -0.6(5)
C36 C46 C50 Br1 177.5(3)
C21 N12 C53 C11 -3.6(4)
Ni2 N12 C53 C11 160.4(2)
C21 N12 C53 Br6 174.7(2)
Ni2 N12 C53 Br6 -21.4(4)
C20 C11 C53 N12 2.7(5)
C20 C11 C53 Br6 -175.6(2)
